data_7031590
loop_
_publ_author_name
'Hossain, Sakiat'
'Das, Sourav'
'Chakraborty, Amit'
'Lloret, Francesc'
'Cano, Joan'
'Pardo, Emilio'
'Chandrasekhar, Vadapalli'

_publ_section_title
;
 S-shaped decanuclear heterometallic [Ni8Ln2] complexes [Ln(iii) = Gd, Tb,
 Dy and Ho]: theoretical modeling of the magnetic properties of the
 gadolinium analogue.
;
_journal_issue 26
_journal_name_full 'Dalton transactions (Cambridge, England : 2003)'
_journal_page_first 10164
_journal_page_last 10174
_journal_paper_doi 10.1039/c4dt00465e
_journal_volume 43
_journal_year 2014
_chemical_formula_moiety 'C100 H72 Dy2 N20 Ni8 O28, 2(Cl O4), 16(O)'
_chemical_formula_sum 'C100 H72 Cl2 Dy2 N20 Ni8 O52'
_chemical_formula_weight 3251.20
_chemical_name_systematic
; 
 ? 
;
_space_group_IT_number 14
_symmetry_cell_setting monoclinic
_symmetry_space_group_name_Hall '-P 2ybc'
_symmetry_space_group_name_H-M 'P 1 21/c 1'
_atom_sites_solution_hydrogens geom
_atom_sites_solution_primary direct
_atom_sites_solution_secondary difmap
_audit_creation_method SHELXL-97
_cell_angle_alpha 90.000(5)
_cell_angle_beta 115.356(5)
_cell_angle_gamma 90.000(5)
_cell_formula_units_Z 2
_cell_length_a 18.104(5)
_cell_length_b 21.575(5)
_cell_length_c 17.072(5)
_cell_measurement_reflns_used 2578
_cell_measurement_temperature 100(2)
_cell_measurement_theta_max 27.68
_cell_measurement_theta_min 2.26
_cell_volume 6026(3)
_computing_cell_refinement 'Bruker SMART'
_computing_data_collection 'Bruker SMART'
_computing_data_reduction 'Bruker SAINT'
_computing_molecular_graphics 'Bruker SHELXTL'
_computing_publication_material 'Bruker SHELXTL'
_computing_structure_refinement 'Bruker SHELXTL'
_computing_structure_solution 'Bruker SHELXTL'
_diffrn_ambient_temperature 100(2)
_diffrn_measured_fraction_theta_full 0.990
_diffrn_measured_fraction_theta_max 0.990
_diffrn_measurement_device_type 'CCD area detector'
_diffrn_measurement_method 'phi and omega scans'
_diffrn_radiation_monochromator graphite
_diffrn_radiation_source 'fine-focus sealed tube'
_diffrn_radiation_type MoK\a
_diffrn_radiation_wavelength 0.71069
_diffrn_reflns_av_R_equivalents 0.1331
_diffrn_reflns_av_unetI/netI 0.1727
_diffrn_reflns_limit_h_max 21
_diffrn_reflns_limit_h_min -20
_diffrn_reflns_limit_k_max 26
_diffrn_reflns_limit_k_min -25
_diffrn_reflns_limit_l_max 12
_diffrn_reflns_limit_l_min -20
_diffrn_reflns_number 31306
_diffrn_reflns_theta_full 25.50
_diffrn_reflns_theta_max 25.50
_diffrn_reflns_theta_min 1.89
_exptl_absorpt_coefficient_mu 2.589
_exptl_absorpt_correction_T_max 0.774
_exptl_absorpt_correction_T_min 0.698
_exptl_absorpt_correction_type empirical
_exptl_absorpt_process_details sadabs
_exptl_crystal_colour Green
_exptl_crystal_density_diffrn 1.792
_exptl_crystal_density_method 'not measured'
_exptl_crystal_description Block
_exptl_crystal_F_000 3236.0
_exptl_crystal_size_max 0.15
_exptl_crystal_size_mid 0.12
_exptl_crystal_size_min 0.10
_refine_diff_density_max 2.570
_refine_diff_density_min -1.732
_refine_diff_density_rms 0.208
_refine_ls_extinction_method none
_refine_ls_goodness_of_fit_ref 1.036
_refine_ls_hydrogen_treatment mixed
_refine_ls_matrix_type full
_refine_ls_number_parameters 796
_refine_ls_number_reflns 11114
_refine_ls_number_restraints 52
_refine_ls_restrained_S_all 1.039
_refine_ls_R_factor_all 0.2186
_refine_ls_R_factor_gt 0.1124
_refine_ls_shift/su_max 0.008
_refine_ls_shift/su_mean 0.000
_refine_ls_structure_factor_coef Fsqd
_refine_ls_weighting_details 'calc w=1/[\s^2^(Fo^2^)+(0.1565P)^2^+14.0103P] where P=(Fo^2^+2Fc^2^)/3'
_refine_ls_weighting_scheme calc
_refine_ls_wR_factor_gt 0.2641
_refine_ls_wR_factor_ref 0.3278
_reflns_number_gt 5052
_reflns_number_total 11114
_reflns_threshold_expression >2sigma(I)
_cod_data_source_file c4dt00465e2.cif
_cod_data_source_block complex-1
_cod_depositor_comments
;
The following automatic conversions were performed:

'_symmetry_cell_setting' value 'Monoclinic' changed to 'monoclinic'
according to
/usr/data/users/saulius/crontab/automatic-downloads/current/RSC/lib/dictionaries/cif_core.dic
dictionary named 'cif_core.dic' version 2.4.2 from 2011-04-26.

Automatic conversion script
Id: cif_fix_values 2281 2013-09-26 08:29:07Z andrius 
;
_cod_original_sg_symbol_H-M 'P 21/c'
_cod_database_code 7031590

loop_
_symmetry_equiv_pos_as_xyz
'x, y, z'
'-x, y+1/2, -z+1/2'
'-x, -y, -z'
'x, -y-1/2, z-1/2'

loop_
_atom_site_label
_atom_site_type_symbol
_atom_site_fract_x
_atom_site_fract_y
_atom_site_fract_z
_atom_site_U_iso_or_equiv
_atom_site_adp_type
_atom_site_occupancy
_atom_site_symmetry_multiplicity
_atom_site_calc_flag
_atom_site_refinement_flags
C1 C 0.6758(13) 0.4114(8) 0.7949(13) 0.054(5) Uani 1 1 d .
C2 C 0.7364(12) 0.3940(8) 0.7764(12) 0.051(5) Uani 1 1 d .
H2 H 0.7897 0.4047 0.8136 0.061 Uiso 1 1 calc R
C3 C 0.7210(13) 0.3589(8) 0.6997(13) 0.055(5) Uani 1 1 d .
H3 H 0.7636 0.3495 0.6851 0.066 Uiso 1 1 calc R
C4 C 0.6429(12) 0.3391(8) 0.6479(12) 0.055(5) Uani 1 1 d .
H4 H 0.6328 0.3154 0.5989 0.065 Uiso 1 1 calc R
C5 C 0.5763(11) 0.3553(8) 0.6698(12) 0.049(5) Uani 1 1 d .
C6 C 0.5943(11) 0.3922(7) 0.7444(11) 0.040(3) Uani 1 1 d .
C7 C 0.4958(13) 0.3357(8) 0.6209(13) 0.057(5) Uani 1 1 d .
H7 H 0.4826 0.3110 0.5721 0.069 Uiso 1 1 calc R
C8 C 0.4359(12) 0.3537(9) 0.6464(12) 0.055(5) Uani 1 1 d .
H8 H 0.3820 0.3410 0.6156 0.066 Uiso 1 1 calc R
C9 C 0.4587(12) 0.3916(8) 0.7203(12) 0.050(5) Uani 1 1 d .
C10 C 0.3994(11) 0.4162(8) 0.7495(12) 0.047(5) Uani 1 1 d .
H10 H 0.3447 0.4045 0.7236 0.057 Uiso 1 1 calc R
C11 C 0.5213(11) 0.6104(8) 0.9070(12) 0.047(5) Uani 1 1 d .
H11 H 0.5710 0.6248 0.9103 0.057 Uiso 1 1 calc R
C12 C 0.4447(11) 0.6429(8) 0.8566(12) 0.045(5) Uani 1 1 d .
C13 C 0.4333(12) 0.6955(8) 0.8033(12) 0.052(5) Uani 1 1 d .
H13 H 0.4775 0.7159 0.8007 0.062 Uiso 1 1 calc R
C14 C 0.3543(12) 0.7152(9) 0.7553(13) 0.056(5) Uani 1 1 d .
H14 H 0.3452 0.7487 0.7180 0.067 Uiso 1 1 calc R
C15 C 0.2881(12) 0.6872(8) 0.7606(12) 0.050(5) Uani 1 1 d .
C16 C 0.3066(11) 0.6368(8) 0.8199(12) 0.045(4) Uani 1 1 d .
C17 C 0.2454(11) 0.6034(9) 0.8307(11) 0.048(5) Uani 1 1 d .
C18 C 0.1640(14) 0.6213(10) 0.7824(13) 0.066(6) Uani 1 1 d .
H18 H 0.1221 0.6010 0.7898 0.079 Uiso 1 1 calc R
C19 C 0.1458(12) 0.6705(10) 0.7221(13) 0.059(5) Uani 1 1 d .
H19 H 0.0918 0.6805 0.6862 0.071 Uiso 1 1 calc R
C20 C 0.2092(13) 0.7037(9) 0.7171(14) 0.061(5) Uani 1 1 d .
H20 H 0.1966 0.7388 0.6822 0.074 Uiso 1 1 calc R
C21 C 0.4162(11) 0.6548(8) 1.0519(11) 0.044(4) Uani 1 1 d .
C22 C 0.4889(12) 0.6857(9) 1.0768(11) 0.054(5) Uani 1 1 d .
H22 H 0.5350 0.6631 1.0836 0.065 Uiso 1 1 calc R
C23 C 0.4970(13) 0.7488(8) 1.0922(12) 0.054(4) Uani 1 1 d .
H23 H 0.5479 0.7677 1.1110 0.065 Uiso 1 1 calc R
C24 C 0.4293(13) 0.7830(8) 1.0793(12) 0.054(4) Uani 1 1 d .
H24 H 0.4344 0.8256 1.0884 0.065 Uiso 1 1 calc R
C25 C 0.3536(12) 0.7558(7) 1.0531(11) 0.044(4) Uani 1 1 d .
C26 C 0.3478(12) 0.6927(8) 1.0389(11) 0.047(5) Uani 1 1 d .
C27 C 0.2808(14) 0.7855(9) 1.0376(13) 0.059(5) Uani 1 1 d .
H27 H 0.2811 0.8281 1.0457 0.071 Uiso 1 1 calc R
C28 C 0.2108(13) 0.7549(9) 1.0116(12) 0.057(5) Uani 1 1 d .
H28 H 0.1626 0.7764 0.9998 0.069 Uiso 1 1 calc R
C29 C 0.2092(12) 0.6901(8) 1.0017(11) 0.044(4) Uani 1 1 d .
C30 C 0.1362(12) 0.6513(9) 0.9741(12) 0.052(5) Uani 1 1 d .
H30 H 0.0844 0.6674 0.9603 0.062 Uiso 1 1 calc R
C31 C 0.4690(11) 0.4511(7) 1.2834(13) 0.043(4) Uani 1 1 d .
C32 C 0.5497(13) 0.4520(8) 1.3368(13) 0.057(5) Uani 1 1 d .
H32 H 0.5877 0.4575 1.3142 0.068 Uiso 1 1 calc R
C33 C 0.5767(14) 0.4446(8) 1.4279(15) 0.065(6) Uani 1 1 d .
H33 H 0.6325 0.4436 1.4632 0.078 Uiso 1 1 calc R
C34 C 0.5233(15) 0.4387(10) 1.4655(16) 0.073(6) Uani 1 1 d .
H34 H 0.5429 0.4356 1.5254 0.088 Uiso 1 1 calc R
C35 C 0.4383(13) 0.4375(8) 1.4122(15) 0.059(6) Uani 1 1 d .
C36 C 0.4146(12) 0.4428(8) 1.3217(13) 0.050(5) Uani 1 1 d .
C37 C 0.3741(14) 0.4336(9) 1.4392(15) 0.065(6) Uani 1 1 d .
H37 H 0.3871 0.4291 1.4978 0.079 Uiso 1 1 calc R
C38 C 0.2965(13) 0.4363(9) 1.3825(14) 0.060(5) Uani 1 1 d .
H38 H 0.2553 0.4338 1.4013 0.072 Uiso 1 1 calc R
C39 C 0.2765(12) 0.4430(8) 1.2937(14) 0.055(5) Uani 1 1 d .
C40 C 0.1982(12) 0.4433(8) 1.2235(13) 0.053(3) Uani 1 1 d .
H40 H 0.1522 0.4375 1.2337 0.063 Uiso 1 1 calc R
C41 C 0.1318(14) 0.3012(10) 0.9313(16) 0.069(5) Uani 1 1 d .
C42 C 0.1629(14) 0.2408(9) 0.9589(19) 0.084(8) Uani 1 1 d .
H42 H 0.2037 0.2329 1.0140 0.101 Uiso 1 1 calc R
C43 C 0.1261(18) 0.1918(11) 0.895(2) 0.095(10) Uani 1 1 d .
H43 H 0.1431 0.1512 0.9102 0.114 Uiso 1 1 calc R
C44 C 0.0669(17) 0.2034(12) 0.811(2) 0.089(9) Uani 1 1 d .
H44 H 0.0478 0.1706 0.7723 0.107 Uiso 1 1 calc R
C45 C 0.0356(16) 0.2618(12) 0.784(2) 0.084(7) Uani 1 1 d .
C46 C 0.0688(14) 0.3115(10) 0.8443(16) 0.069(5) Uani 1 1 d .
C47 C -0.0264(16) 0.2791(15) 0.7054(19) 0.094(8) Uani 1 1 d .
H47 H -0.0506 0.2478 0.6649 0.113 Uiso 1 1 calc R
C48 C -0.0550(16) 0.3366(14) 0.6823(18) 0.093(8) Uani 1 1 d .
H48 H -0.0962 0.3462 0.6281 0.111 Uiso 1 1 calc R
C49 C -0.0162(13) 0.3819(11) 0.7488(17) 0.069(4) Uani 1 1 d .
C50 C -0.0406(15) 0.4488(10) 0.7292(14) 0.073(6) Uani 1 1 d .
H50 H -0.0808 0.4621 0.6764 0.088 Uiso 1 1 calc R
Cl13 Cl 0.1886(7) 0.5121(6) 0.5212(8) 0.178(4) Uani 1 1 d DU
Dy1 Dy 0.11065(6) 0.44759(4) 0.93791(6) 0.0502(3) Uani 1 1 d .
N1 N 0.5337(9) 0.4100(6) 0.7648(9) 0.040(3) Uani 1 1 d .
N2 N 0.4276(9) 0.4554(6) 0.8143(10) 0.048(4) Uani 1 1 d .
N3 N 0.3816(9) 0.6156(6) 0.8626(9) 0.040(3) Uani 1 1 d .
N4 N 0.5167(8) 0.5616(6) 0.9458(10) 0.044(4) Uani 1 1 d .
N5 N 0.2777(9) 0.6615(6) 1.0159(9) 0.043(4) Uani 1 1 d .
N6 N 0.1496(9) 0.5927(7) 0.9706(9) 0.047(4) Uani 1 1 d .
N7 N 0.3349(10) 0.4453(7) 1.2693(11) 0.055(4) Uani 1 1 d .
N8 N 0.1896(10) 0.4517(6) 1.1447(11) 0.053(3) Uani 1 1 d .
N9 N 0.0430(11) 0.3685(8) 0.8254(13) 0.069(4) Uani 1 1 d .
N10 N -0.0012(9) 0.4854(7) 0.7915(11) 0.059(4) Uani 1 1 d .
Ni1 Ni 0.40180(14) 0.54142(9) 0.93599(15) 0.0409(6) Uani 1 1 d .
Ni2 Ni 0.44763(14) 0.53200(10) 1.13806(15) 0.0436(6) Uani 1 1 d .
Ni3 Ni 0.30262(14) 0.45499(10) 1.14162(16) 0.0462(6) Uani 1 1 d .
Ni4 Ni 0.26848(14) 0.56799(9) 1.00695(15) 0.0426(6) Uani 1 1 d .
O1 O 0.1672(8) 0.4611(5) 0.8355(9) 0.057(3) Uani 1 1 d .
H1A H 0.2118 0.4381 0.8499 0.085 Uiso 1 1 d R
H1B H 0.1320 0.4499 0.7825 0.085 Uiso 1 1 d R
O2 O -0.0221(9) 0.4414(6) 0.9355(9) 0.069(4) Uani 1 1 d .
H2A H -0.0197 0.4301 0.9873 0.104 Uiso 1 1 d R
H2B H -0.0482 0.4779 0.9219 0.104 Uiso 1 1 d R
O3 O -0.0206(9) 0.5475(7) 0.7754(10) 0.075(4) Uani 1 1 d U
O4 O 0.1597(8) 0.3507(6) 0.9798(10) 0.070(4) Uani 1 1 d .
O5 O 0.3014(8) 0.3602(5) 1.1162(9) 0.060(4) Uani 1 1 d .
H5A H 0.3251 0.3403 1.1637 0.090 Uiso 1 1 d R
H5B H 0.2519 0.3481 1.0900 0.090 Uiso 1 1 d R
O6 O 0.3149(7) 0.5505(5) 1.1365(7) 0.047(3) Uani 1 1 d .
O7 O 0.4367(7) 0.4565(5) 1.1976(8) 0.046(3) Uani 1 1 d .
O8 O 0.2507(7) 0.4726(5) 1.0119(7) 0.046(3) Uani 1 1 d .
O9 O 0.0844(7) 0.5538(5) 0.9404(7) 0.049(3) Uani 1 1 d .
O10 O 0.1164(8) 0.4536(6) 1.0769(9) 0.060(4) Uani 1 1 d .
O11 O 0.4155(7) 0.4757(5) 1.0260(8) 0.050(3) Uani 1 1 d .
O12 O 0.2657(7) 0.5571(5) 0.8882(8) 0.048(3) Uani 1 1 d .
O13 O 0.3736(7) 0.4778(6) 0.8425(9) 0.057(4) Uani 1 1 d .
O15 O 0.3019(10) 0.3753(7) 0.8882(11) 0.111(6) Uani 1 1 d G
O17 O 0.3076(8) 0.2501(7) 0.3854(10) 0.242(19) Uani 1 1 d G
O20 O 0.9981(14) 0.6057(17) 0.4910(18) 0.33(3) Uani 1 1 d G
O18 O 0.2500(8) 0.2798(9) 0.2260(9) 0.232(17) Uani 1 1 d G
O19 O 0.2302(10) 0.1834(10) 0.1902(11) 0.36(3) Uani 1 1 d G
O21 O 0.1297(12) 0.4729(9) 0.4586(14) 0.164(9) Uani 1 1 d DU
O22 O 0.2575(13) 0.4772(12) 0.5634(19) 0.277(16) Uani 1 1 d DU
O23 O 0.156(2) 0.5301(15) 0.5782(19) 0.327(19) Uani 1 1 d DU
O24 O 0.2009(15) 0.5644(9) 0.4821(16) 0.180(10) Uani 1 1 d DU
O25 O 0.9259(11) 0.6748(9) 0.8887(12) 0.112(6) Uani 1 1 d G
O26 O 0.4080(7) 0.5924(4) 1.0412(7) 0.039(3) Uani 1 1 d .
O27 O 0.0114(13) 0.7302(9) 0.5045(15) 0.140(7) Uani 1 1 d GU
O28 O 0.1061(16) 0.4398(9) 0.6630(13) 0.27(2) Uani 1 1 d G

loop_
_atom_site_aniso_label
_atom_site_aniso_U_11
_atom_site_aniso_U_22
_atom_site_aniso_U_33
_atom_site_aniso_U_23
_atom_site_aniso_U_13
_atom_site_aniso_U_12
C1 0.083(15) 0.032(10) 0.056(13) 0.011(9) 0.038(12) 0.008(9)
C2 0.067(13) 0.056(12) 0.036(11) -0.001(9) 0.027(10) 0.008(10)
C3 0.076(15) 0.045(11) 0.061(13) 0.010(9) 0.045(12) 0.010(10)
C4 0.071(14) 0.053(11) 0.039(11) 0.020(9) 0.024(11) 0.019(10)
C5 0.050(12) 0.047(10) 0.052(12) 0.003(9) 0.023(10) 0.004(9)
C6 0.053(7) 0.032(6) 0.040(6) 0.002(5) 0.024(6) 0.004(5)
C7 0.077(15) 0.045(11) 0.055(13) -0.015(9) 0.033(12) 0.010(10)
C8 0.057(12) 0.063(12) 0.039(12) -0.006(9) 0.015(10) -0.002(10)
C9 0.078(14) 0.040(10) 0.042(11) -0.011(8) 0.035(11) -0.007(9)
C10 0.052(11) 0.041(10) 0.055(12) -0.004(9) 0.028(10) -0.013(8)
C11 0.054(12) 0.039(10) 0.055(12) -0.012(9) 0.029(10) -0.008(9)
C12 0.047(11) 0.043(10) 0.053(12) -0.024(9) 0.031(9) -0.020(8)
C13 0.061(13) 0.041(10) 0.060(13) 0.002(9) 0.033(11) -0.014(9)
C14 0.068(14) 0.050(11) 0.064(14) 0.001(10) 0.042(12) 0.002(10)
C15 0.063(13) 0.051(11) 0.035(11) -0.016(9) 0.020(10) -0.003(10)
C16 0.045(11) 0.057(11) 0.040(11) -0.008(9) 0.026(9) 0.010(9)
C17 0.048(11) 0.063(12) 0.031(10) -0.009(9) 0.014(9) -0.005(9)
C18 0.080(16) 0.077(15) 0.053(14) -0.022(12) 0.040(12) -0.004(12)
C19 0.050(12) 0.082(15) 0.048(13) 0.000(11) 0.025(10) 0.012(11)
C20 0.071(15) 0.061(13) 0.062(14) 0.002(10) 0.037(12) 0.001(11)
C21 0.045(10) 0.055(11) 0.034(10) 0.019(8) 0.019(8) 0.000(9)
C22 0.061(13) 0.059(12) 0.039(11) 0.005(9) 0.017(10) -0.008(10)
C23 0.086(11) 0.037(8) 0.041(8) 0.003(6) 0.029(8) -0.006(6)
C24 0.086(11) 0.037(8) 0.041(8) 0.003(6) 0.029(8) -0.006(6)
C25 0.074(13) 0.029(9) 0.045(11) 0.006(8) 0.040(10) 0.005(9)
C26 0.060(12) 0.054(11) 0.021(9) 0.000(8) 0.013(8) -0.014(10)
C27 0.089(16) 0.036(10) 0.061(14) -0.003(9) 0.039(12) 0.000(11)
C28 0.077(15) 0.049(12) 0.042(12) 0.006(9) 0.022(11) 0.016(11)
C29 0.060(12) 0.038(10) 0.036(10) 0.006(8) 0.021(9) 0.001(9)
C30 0.059(12) 0.067(13) 0.045(12) 0.005(9) 0.037(10) 0.021(10)
C31 0.045(10) 0.025(8) 0.062(13) 0.011(8) 0.027(10) 0.002(7)
C32 0.073(14) 0.039(10) 0.056(13) 0.007(9) 0.025(11) 0.005(9)
C33 0.070(14) 0.049(12) 0.067(16) 0.006(10) 0.021(12) 0.007(10)
C34 0.078(17) 0.080(16) 0.063(15) 0.016(12) 0.032(13) 0.013(12)
C35 0.061(13) 0.052(12) 0.070(15) 0.025(10) 0.032(12) 0.017(10)
C36 0.055(12) 0.038(10) 0.056(13) 0.006(9) 0.024(10) 0.008(9)
C37 0.081(16) 0.061(13) 0.068(15) 0.016(11) 0.045(14) 0.000(11)
C38 0.063(14) 0.061(13) 0.063(14) 0.000(11) 0.032(12) -0.012(10)
C39 0.046(11) 0.051(11) 0.070(15) 0.007(10) 0.028(11) -0.004(9)
C40 0.057(7) 0.047(7) 0.062(8) 0.017(7) 0.033(7) 0.004(6)
C41 0.091(13) 0.057(9) 0.092(12) -0.021(10) 0.071(10) -0.020(9)
C42 0.076(16) 0.044(12) 0.14(2) -0.015(13) 0.056(16) -0.008(11)
C43 0.11(2) 0.050(14) 0.18(3) -0.030(18) 0.11(2) -0.016(14)
C44 0.09(2) 0.077(19) 0.12(2) -0.045(17) 0.068(19) -0.031(15)
C45 0.081(18) 0.066(16) 0.11(2) -0.009(15) 0.051(17) -0.016(13)
C46 0.091(13) 0.057(9) 0.092(12) -0.021(10) 0.071(10) -0.020(9)
C47 0.077(19) 0.13(3) 0.08(2) -0.025(19) 0.036(16) -0.019(18)
C48 0.081(18) 0.11(2) 0.080(19) -0.037(17) 0.028(15) -0.024(17)
C49 0.064(10) 0.074(9) 0.091(12) -0.013(9) 0.053(8) -0.023(8)
C50 0.087(17) 0.080(16) 0.048(13) -0.005(12) 0.025(12) -0.011(13)
Cl13 0.178(4) 0.179(4) 0.178(4) 0.0005(10) 0.076(2) -0.0003(10)
Dy1 0.0548(6) 0.0474(5) 0.0548(6) -0.0058(4) 0.0296(5) -0.0077(4)
N1 0.053(7) 0.032(6) 0.040(6) 0.002(5) 0.024(6) 0.004(5)
N2 0.053(9) 0.041(8) 0.045(9) -0.002(7) 0.016(8) 0.002(7)
N3 0.060(10) 0.036(8) 0.034(8) -0.010(6) 0.029(7) -0.010(7)
N4 0.042(8) 0.047(9) 0.057(10) 0.003(7) 0.036(8) -0.002(7)
N5 0.056(10) 0.035(8) 0.041(9) 0.005(6) 0.023(7) 0.001(7)
N6 0.059(10) 0.045(9) 0.040(9) 0.001(7) 0.023(8) -0.010(8)
N7 0.057(10) 0.055(10) 0.060(11) 0.018(8) 0.030(9) 0.014(8)
N8 0.057(7) 0.047(7) 0.062(8) 0.017(7) 0.033(7) 0.004(6)
N9 0.064(10) 0.074(9) 0.091(12) -0.013(9) 0.053(8) -0.023(8)
N10 0.051(10) 0.052(10) 0.071(12) -0.003(9) 0.022(9) -0.009(8)
Ni1 0.0496(13) 0.0356(12) 0.0428(13) -0.0039(10) 0.0249(11) -0.0036(10)
Ni2 0.0574(15) 0.0377(12) 0.0437(14) -0.0031(10) 0.0292(12) -0.0011(10)
Ni3 0.0530(14) 0.0406(13) 0.0518(15) 0.0036(11) 0.0288(12) -0.0011(10)
Ni4 0.0522(14) 0.0370(12) 0.0469(14) -0.0019(10) 0.0292(12) 0.0001(10)
O1 0.052(8) 0.071(9) 0.060(9) -0.021(7) 0.037(7) -0.012(7)
O2 0.077(10) 0.085(10) 0.055(9) -0.012(7) 0.037(8) -0.012(8)
O3 0.075(4) 0.075(4) 0.075(4) 0.0003(10) 0.032(2) 0.0001(10)
O4 0.078(10) 0.057(8) 0.089(11) -0.014(8) 0.051(9) -0.021(7)
O5 0.066(9) 0.043(7) 0.077(10) 0.006(6) 0.036(8) 0.006(6)
O6 0.061(8) 0.049(7) 0.039(7) 0.003(6) 0.029(6) 0.004(6)
O7 0.056(8) 0.039(7) 0.047(8) -0.002(6) 0.027(6) -0.004(5)
O8 0.074(9) 0.035(6) 0.040(7) 0.002(5) 0.035(6) 0.000(6)
O9 0.058(8) 0.053(7) 0.040(7) 0.005(6) 0.024(6) -0.009(6)
O10 0.053(8) 0.063(8) 0.058(9) 0.016(7) 0.017(7) -0.006(6)
O11 0.066(8) 0.046(7) 0.046(8) -0.006(6) 0.032(7) 0.012(6)
O12 0.043(7) 0.048(7) 0.044(7) -0.003(6) 0.012(6) 0.003(6)
O13 0.052(8) 0.052(7) 0.080(10) -0.031(7) 0.041(7) -0.017(6)
O15 0.095(13) 0.074(11) 0.18(2) 0.008(12) 0.075(13) -0.009(9)
O17 0.14(2) 0.17(3) 0.48(6) 0.10(3) 0.19(3) 0.042(18)
O20 0.17(3) 0.48(7) 0.26(4) -0.06(5) 0.01(3) 0.07(4)
O18 0.12(2) 0.41(5) 0.18(3) -0.01(3) 0.08(2) -0.06(3)
O19 0.34(6) 0.34(6) 0.37(6) 0.21(5) 0.11(5) 0.11(5)
O21 0.164(9) 0.164(9) 0.164(9) -0.0001(10) 0.070(4) -0.0002(10)
O22 0.277(16) 0.277(16) 0.277(16) 0.0001(10) 0.118(7) 0.0002(10)
O23 0.327(19) 0.327(19) 0.327(19) -0.0002(10) 0.140(8) 0.0002(10)
O24 0.180(10) 0.180(10) 0.180(10) 0.0003(10) 0.077(4) -0.0002(10)
O25 0.117(14) 0.130(16) 0.105(14) 0.039(12) 0.064(12) -0.010(12)
O26 0.056(7) 0.025(6) 0.042(7) 0.002(5) 0.027(6) -0.001(5)
O27 0.140(7) 0.140(7) 0.140(7) 0.0001(10) 0.060(3) -0.0001(10)
O28 0.26(3) 0.50(6) 0.061(14) -0.09(2) 0.072(18) -0.26(4)

loop_
_atom_type_symbol
_atom_type_description
_atom_type_scat_dispersion_real
_atom_type_scat_dispersion_imag
_atom_type_scat_source
C C 0.0033 0.0016 'International Tables Vol C Tables 4.2.6.8 and 6.1.1.4'
H H 0.0000 0.0000 'International Tables Vol C Tables 4.2.6.8 and 6.1.1.4'
N N 0.0061 0.0033 'International Tables Vol C Tables 4.2.6.8 and 6.1.1.4'
O O 0.0106 0.0060 'International Tables Vol C Tables 4.2.6.8 and 6.1.1.4'
Ni Ni 0.3393 1.1124 'International Tables Vol C Tables 4.2.6.8 and 6.1.1.4'
Dy Dy -0.1892 4.4098 'International Tables Vol C Tables 4.2.6.8 and 6.1.1.4'
Cl Cl 0.1484 0.1585 'International Tables Vol C Tables 4.2.6.8 and 6.1.1.4'

loop_
_geom_angle_atom_site_label_1
_geom_angle_atom_site_label_2
_geom_angle_atom_site_label_3
_geom_angle
_geom_angle_site_symmetry_1
_geom_angle_site_symmetry_3
C2 C1 O6 124.1(19) . 3_667
C2 C1 C6 121.9(19) . .
O6 C1 C6 114.0(17) 3_667 .
C1 C2 C3 121(2) . .
C1 C2 H2 119.6 . .
C3 C2 H2 119.6 . .
C4 C3 C2 119.7(19) . .
C4 C3 H3 120.2 . .
C2 C3 H3 120.2 . .
C3 C4 C5 120.0(19) . .
C3 C4 H4 120.0 . .
C5 C4 H4 120.0 . .
C6 C5 C7 119.1(17) . .
C6 C5 C4 118.1(17) . .
C7 C5 C4 122.9(18) . .
N1 C6 C5 119.7(16) . .
N1 C6 C1 120.9(16) . .
C5 C6 C1 119.4(17) . .
C8 C7 C5 118.9(17) . .
C8 C7 H7 120.5 . .
C5 C7 H7 120.5 . .
C7 C8 C9 118.4(18) . .
C7 C8 H8 120.8 . .
C9 C8 H8 120.8 . .
N1 C9 C8 122.2(18) . .
N1 C9 C10 115.1(15) . .
C8 C9 C10 122.6(18) . .
N2 C10 C9 116.4(16) . .
N2 C10 H10 121.8 . .
C9 C10 H10 121.8 . .
N4 C11 C12 116.7(17) . .
N4 C11 H11 121.6 . .
C12 C11 H11 121.6 . .
N3 C12 C13 120.9(17) . .
N3 C12 C11 111.8(16) . .
C13 C12 C11 127.2(16) . .
C14 C13 C12 117.3(17) . .
C14 C13 H13 121.3 . .
C12 C13 H13 121.3 . .
C15 C14 C13 122.4(19) . .
C15 C14 H14 118.8 . .
C13 C14 H14 118.8 . .
C20 C15 C14 126(2) . .
C20 C15 C16 117.7(19) . .
C14 C15 C16 115.8(18) . .
N3 C16 C17 115.9(17) . .
N3 C16 C15 122.0(17) . .
C17 C16 C15 121.8(17) . .
O12 C17 C18 121.8(18) . .
O12 C17 C16 119.8(16) . .
C18 C17 C16 118.4(19) . .
C17 C18 C19 119(2) . .
C17 C18 H18 120.3 . .
C19 C18 H18 120.3 . .
C20 C19 C18 119.5(19) . .
C20 C19 H19 120.3 . .
C18 C19 H19 120.3 . .
C15 C20 C19 123(2) . .
C15 C20 H20 118.6 . .
C19 C20 H20 118.6 . .
O26 C21 C22 124.0(17) . .
O26 C21 C26 120.8(15) . .
C22 C21 C26 115.2(17) . .
C21 C22 C23 123(2) . .
C21 C22 H22 118.4 . .
C23 C22 H22 118.4 . .
C24 C23 C22 119.1(19) . .
C24 C23 H23 120.5 . .
C22 C23 H23 120.5 . .
C23 C24 C25 121.5(17) . .
C23 C24 H24 119.3 . .
C25 C24 H24 119.3 . .
C26 C25 C24 117.9(17) . .
C26 C25 C27 115.3(18) . .
C24 C25 C27 126.7(17) . .
N5 C26 C25 122.6(18) . .
N5 C26 C21 114.3(16) . .
C25 C26 C21 123.1(17) . .
C28 C27 C25 122.0(18) . .
C28 C27 H27 119.0 . .
C25 C27 H27 119.0 . .
C27 C28 C29 120.1(19) . .
C27 C28 H28 119.9 . .
C29 C28 H28 119.9 . .
N5 C29 C28 118.4(17) . .
N5 C29 C30 116.3(15) . .
C28 C29 C30 125.3(18) . .
N6 C30 C29 114.4(16) . .
N6 C30 H30 122.8 . .
C29 C30 H30 122.8 . .
O7 C31 C32 125.6(17) . .
O7 C31 C36 117.2(16) . .
C32 C31 C36 117.2(18) . .
C31 C32 C33 120(2) . .
C31 C32 H32 120.0 . .
C33 C32 H32 120.0 . .
C34 C33 C32 123(2) . .
C34 C33 H33 118.7 . .
C32 C33 H33 118.7 . .
C33 C34 C35 119(2) . .
C33 C34 H34 120.4 . .
C35 C34 H34 120.4 . .
C34 C35 C37 127(2) . .
C34 C35 C36 116(2) . .
C37 C35 C36 117(2) . .
N7 C36 C31 117.0(18) . .
N7 C36 C35 118.0(19) . .
C31 C36 C35 124.7(18) . .
C38 C37 C35 121(2) . .
C38 C37 H37 119.3 . .
C35 C37 H37 119.3 . .
C37 C38 C39 120(2) . .
C37 C38 H38 120.2 . .
C39 C38 H38 120.2 . .
N7 C39 C38 118.8(19) . .
N7 C39 C40 113(2) . .
C38 C39 C40 128.1(19) . .
N8 C40 C39 120.7(19) . .
N8 C40 H40 119.6 . .
C39 C40 H40 119.6 . .
O4 C41 C42 123(2) . .
O4 C41 C46 116(2) . .
C42 C41 C46 121(2) . .
C41 C42 C43 115(3) . .
C41 C42 H42 122.4 . .
C43 C42 H42 122.4 . .
C44 C43 C42 123(2) . .
C44 C43 H43 118.6 . .
C42 C43 H43 118.6 . .
C45 C44 C43 122(2) . .
C45 C44 H44 118.8 . .
C43 C44 H44 118.8 . .
C47 C45 C44 129(3) . .
C47 C45 C46 114(2) . .
C44 C45 C46 117(3) . .
N9 C46 C45 122(2) . .
N9 C46 C41 116(2) . .
C45 C46 C41 122(2) . .
C48 C47 C45 126(3) . .
C48 C47 H47 116.9 . .
C45 C47 H47 116.9 . .
C47 C48 C49 114(3) . .
C47 C48 H48 123.1 . .
C49 C48 H48 123.1 . .
N9 C49 C48 123(2) . .
N9 C49 C50 118(2) . .
C48 C49 C50 119(2) . .
N10 C50 C49 114(2) . .
N10 C50 H50 123.1 . .
C49 C50 H50 123.1 . .
O22 Cl13 O24 113.9(15) . .
O22 Cl13 O23 110.4(15) . .
O24 Cl13 O23 108.2(14) . .
O22 Cl13 O21 106.9(14) . .
O24 Cl13 O21 110.4(13) . .
O23 Cl13 O21 106.7(14) . .
O4 Dy1 O10 83.6(5) . .
O4 Dy1 O9 162.2(5) . .
O10 Dy1 O9 81.3(4) . .
O4 Dy1 O8 81.7(4) . .
O10 Dy1 O8 82.7(4) . .
O9 Dy1 O8 86.9(4) . .
O4 Dy1 O1 96.4(5) . .
O10 Dy1 O1 152.8(4) . .
O9 Dy1 O1 92.7(4) . .
O8 Dy1 O1 70.4(4) . .
O4 Dy1 O2 102.0(5) . .
O10 Dy1 O2 68.1(5) . .
O9 Dy1 O2 81.1(5) . .
O8 Dy1 O2 149.7(4) . .
O1 Dy1 O2 137.4(5) . .
O4 Dy1 N9 66.7(6) . .
O10 Dy1 N9 128.4(5) . .
O9 Dy1 N9 130.8(5) . .
O8 Dy1 N9 129.5(5) . .
O1 Dy1 N9 74.9(5) . .
O2 Dy1 N9 77.7(5) . .
O4 Dy1 N10 129.5(5) . .
O10 Dy1 N10 129.9(5) . .
O9 Dy1 N10 68.1(5) . .
O8 Dy1 N10 131.5(4) . .
O1 Dy1 N10 70.0(5) . .
O2 Dy1 N10 68.7(5) . .
N9 Dy1 N10 62.8(6) . .
C9 N1 C6 121.7(15) . .
C9 N1 Ni2 116.2(12) . 3_667
C6 N1 Ni2 122.0(12) . 3_667
C10 N2 O13 116.9(14) . .
C10 N2 Ni2 112.5(13) . 3_667
O13 N2 Ni2 130.5(10) . 3_667
C16 N3 C12 121.4(16) . .
C16 N3 Ni1 120.0(12) . .
C12 N3 Ni1 118.6(13) . .
C11 N4 O11 115.0(14) . 3_667
C11 N4 Ni1 115.1(12) . .
O11 N4 Ni1 128.7(10) 3_667 .
C29 N5 C26 121.4(15) . .
C29 N5 Ni4 114.5(12) . .
C26 N5 Ni4 124.0(12) . .
C30 N6 O9 118.2(16) . .
C30 N6 Ni4 115.9(13) . .
O9 N6 Ni4 125.9(11) . .
C39 N7 C36 125.5(19) . .
C39 N7 Ni3 117.0(14) . .
C36 N7 Ni3 117.4(14) . .
C40 N8 O10 122.3(16) . .
C40 N8 Ni3 110.5(13) . .
O10 N8 Ni3 127.0(12) . .
C46 N9 C49 120(2) . .
C46 N9 Dy1 117.0(16) . .
C49 N9 Dy1 122.8(15) . .
C50 N10 O3 115.7(18) . .
C50 N10 Dy1 122.6(14) . .
O3 N10 Dy1 121.7(11) . .
N3 Ni1 O13 97.8(6) . .
N3 Ni1 O11 168.8(5) . .
O13 Ni1 O11 91.8(5) . .
N3 Ni1 N4 77.6(6) . .
O13 Ni1 N4 96.5(5) . .
O11 Ni1 N4 107.2(5) . .
N3 Ni1 O26 92.7(5) . .
O13 Ni1 O26 163.6(5) . .
O11 Ni1 O26 76.7(4) . .
N4 Ni1 O26 98.0(5) . .
N3 Ni1 O12 76.8(5) . .
O13 Ni1 O12 87.1(5) . .
O11 Ni1 O12 98.0(5) . .
N4 Ni1 O12 154.4(5) . .
O26 Ni1 O12 83.0(4) . .
O7 Ni2 O26 153.0(5) . .
O7 Ni2 N1 96.2(5) . 3_667
O26 Ni2 N1 98.9(5) . 3_667
O7 Ni2 N2 103.9(5) . 3_667
O26 Ni2 N2 100.7(5) . 3_667
N1 Ni2 N2 79.7(6) 3_667 3_667
O7 Ni2 O11 86.7(5) . .
O26 Ni2 O11 76.3(4) . .
N1 Ni2 O11 173.6(5) 3_667 .
N2 Ni2 O11 105.1(5) 3_667 .
N7 Ni3 O8 169.2(6) . .
N7 Ni3 N8 78.5(7) . .
O8 Ni3 N8 91.9(6) . .
N7 Ni3 O6 99.3(5) . .
O8 Ni3 O6 77.1(4) . .
N8 Ni3 O6 99.2(5) . .
N7 Ni3 O5 95.5(6) . .
O8 Ni3 O5 89.9(5) . .
N8 Ni3 O5 92.8(5) . .
O6 Ni3 O5 162.5(5) . .
N7 Ni3 O7 77.0(6) . .
O8 Ni3 O7 112.3(5) . .
N8 Ni3 O7 155.5(6) . .
O6 Ni3 O7 83.4(4) . .
O5 Ni3 O7 91.0(5) . .
O12 Ni4 N5 99.1(5) . .
O12 Ni4 O6 152.8(5) . .
N5 Ni4 O6 96.9(5) . .
O12 Ni4 N6 99.0(5) . .
N5 Ni4 N6 78.7(6) . .
O6 Ni4 N6 105.7(5) . .
O12 Ni4 O8 89.3(5) . .
N5 Ni4 O8 170.8(5) . .
O6 Ni4 O8 76.9(4) . .
N6 Ni4 O8 96.3(5) . .
O12 Ni4 O26 80.8(4) . .
N5 Ni4 O26 73.6(5) . .
O6 Ni4 O26 82.8(4) . .
N6 Ni4 O26 151.9(5) . .
O8 Ni4 O26 111.8(4) . .
Dy1 O1 H1A 110.7 . .
Dy1 O1 H1B 111.6 . .
H1A O1 H1B 107.4 . .
Dy1 O2 H2A 111.9 . .
Dy1 O2 H2B 111.6 . .
H2A O2 H2B 106.9 . .
C41 O4 Dy1 124.0(15) . .
Ni3 O5 H5A 109.9 . .
Ni3 O5 H5B 109.0 . .
H5A O5 H5B 109.3 . .
C1 O6 Ni4 130.8(10) 3_667 .
C1 O6 Ni3 122.1(10) 3_667 .
Ni4 O6 Ni3 103.2(5) . .
C31 O7 Ni2 123.1(10) . .
C31 O7 Ni3 111.2(10) . .
Ni2 O7 Ni3 97.2(5) . .
Ni3 O8 Ni4 102.7(5) . .
Ni3 O8 Dy1 115.4(5) . .
Ni4 O8 Dy1 110.6(5) . .
N6 O9 Dy1 117.5(10) . .
N8 O10 Dy1 118.3(11) . .
N4 O11 Ni1 118.5(10) 3_667 .
N4 O11 Ni2 99.3(9) 3_667 .
Ni1 O11 Ni2 100.4(5) . .
C17 O12 Ni4 122.1(11) . .
C17 O12 Ni1 106.9(11) . .
Ni4 O12 Ni1 95.7(5) . .
N2 O13 Ni1 123.7(9) . .
C21 O26 Ni2 124.0(10) . .
C21 O26 Ni1 127.3(10) . .
Ni2 O26 Ni1 103.9(4) . .
C21 O26 Ni4 107.1(10) . .
Ni2 O26 Ni4 91.5(4) . .
Ni1 O26 Ni4 90.7(4) . .

loop_
_geom_bond_atom_site_label_1
_geom_bond_atom_site_label_2
_geom_bond_distance
_geom_bond_site_symmetry_2
C1 C2 1.32(3) .
C1 O6 1.38(2) 3_667
C1 C6 1.42(2) .
C2 C3 1.43(3) .
C2 H2 0.9300 .
C3 C4 1.38(3) .
C3 H3 0.9300 .
C4 C5 1.45(3) .
C4 H4 0.9300 .
C5 C6 1.42(2) .
C5 C7 1.40(3) .
C6 N1 1.34(2) .
C7 C8 1.39(3) .
C7 H7 0.9300 .
C8 C9 1.41(2) .
C8 H8 0.9300 .
C9 N1 1.30(2) .
C9 C10 1.46(2) .
C10 N2 1.31(2) .
C10 H10 0.9300 .
C11 N4 1.26(2) .
C11 C12 1.46(2) .
C11 H11 0.9300 .
C12 N3 1.33(2) .
C12 C13 1.41(2) .
C13 C14 1.38(2) .
C13 H13 0.9300 .
C14 C15 1.38(3) .
C14 H14 0.9300 .
C15 C20 1.35(3) .
C15 C16 1.43(3) .
C16 N3 1.32(2) .
C16 C17 1.40(2) .
C17 O12 1.34(2) .
C17 C18 1.40(3) .
C18 C19 1.42(3) .
C18 H18 0.9300 .
C19 C20 1.39(3) .
C19 H19 0.9300 .
C20 H20 0.9300 .
C21 O26 1.357(19) .
C21 C22 1.37(2) .
C21 C26 1.42(2) .
C22 C23 1.38(2) .
C22 H22 0.9300 .
C23 C24 1.37(3) .
C23 H23 0.9300 .
C24 C25 1.38(3) .
C24 H24 0.9300 .
C25 C26 1.38(2) .
C25 C27 1.39(3) .
C26 N5 1.34(2) .
C27 C28 1.33(3) .
C27 H27 0.9300 .
C28 C29 1.41(2) .
C28 H28 0.9300 .
C29 N5 1.31(2) .
C29 C30 1.46(2) .
C30 N6 1.29(2) .
C30 H30 0.9300 .
C31 O7 1.33(2) .
C31 C32 1.35(3) .
C31 C36 1.41(3) .
C32 C33 1.42(3) .
C32 H32 0.9300 .
C33 C34 1.38(3) .
C33 H33 0.9300 .
C34 C35 1.41(3) .
C34 H34 0.9300 .
C35 C37 1.42(3) .
C35 C36 1.42(3) .
C36 N7 1.33(2) .
C37 C38 1.32(3) .
C37 H37 0.9300 .
C38 C39 1.41(3) .
C38 H38 0.9300 .
C39 N7 1.29(2) .
C39 C40 1.41(3) .
C40 N8 1.30(2) .
C40 H40 0.9300 .
C41 O4 1.31(2) .
C41 C42 1.42(3) .
C41 C46 1.45(3) .
C42 C43 1.46(3) .
C42 H42 0.9300 .
C43 C44 1.39(4) .
C43 H43 0.9300 .
C44 C45 1.38(3) .
C44 H44 0.9300 .
C45 C47 1.38(3) .
C45 C46 1.43(3) .
C46 N9 1.31(3) .
C47 C48 1.34(3) .
C47 H47 0.9300 .
C48 C49 1.43(3) .
C48 H48 0.9300 .
C49 N9 1.32(3) .
C49 C50 1.51(3) .
C50 N10 1.27(2) .
C50 H50 0.9300 .
Cl13 O22 1.368(15) .
Cl13 O24 1.377(14) .
Cl13 O23 1.391(16) .
Cl13 O21 1.420(14) .
Dy1 O4 2.265(14) .
Dy1 O10 2.334(14) .
Dy1 O9 2.344(12) .
Dy1 O8 2.360(12) .
Dy1 O1 2.391(12) .
Dy1 O2 2.391(14) .
Dy1 N9 2.467(18) .
Dy1 N10 2.585(17) .
N1 Ni2 1.987(14) 3_667
N2 O13 1.349(18) .
N2 Ni2 2.065(15) 3_667
N3 Ni1 1.968(14) .
N4 O11 1.372(17) 3_667
N4 Ni1 2.061(13) .
N5 Ni4 2.025(13) .
N6 O9 1.358(17) .
N6 Ni4 2.039(15) .
N7 Ni3 2.011(17) .
N8 O10 1.336(19) .
N8 Ni3 2.070(16) .
N10 O3 1.381(19) .
Ni1 O13 1.998(12) .
Ni1 O11 2.026(12) .
Ni1 O26 2.068(11) .
Ni1 O12 2.265(12) .
Ni2 O7 1.974(11) .
Ni2 O26 1.983(10) .
Ni2 N1 1.987(14) 3_667
Ni2 N2 2.065(15) 3_667
Ni2 O11 2.126(11) .
Ni3 O8 2.038(12) .
Ni3 O6 2.078(11) .
Ni3 O5 2.089(12) .
Ni3 O7 2.195(12) .
Ni4 O12 2.020(13) .
Ni4 O6 2.036(12) .
Ni4 O8 2.090(11) .
Ni4 O26 2.394(11) .
O1 H1A 0.8880 .
O1 H1B 0.8889 .
O2 H2A 0.8988 .
O2 H2B 0.8970 .
O5 H5A 0.8535 .
O5 H5B 0.8535 .
O6 C1 1.38(2) 3_667
O11 N4 1.372(17) 3_667
